data_4115080
loop_
_publ_author_name
'Masami Kamigaito'
'Yasuhiro Watanabe'
'Tsuyoshi Ando'
'Mitsuo Sawamoto'

_publ_section_title
;
 A New Ruthenium Complex with an Electron-Donating Aminoindenyl Ligand for
 Fast Metal-Mediated Living Radical Polymerizations
;
_journal_name_full 'Journal of the American Chemical Society'
_journal_page_first 9994
_journal_page_last 9995
_journal_paper_doi 10.1021/ja0270470
_journal_volume 124
_journal_year 2002
_chemical_formula_sum 'C45 H37 Cl P2 Ru'
_chemical_formula_weight 776.21
_chemical_name_systematic
; 
 ? 
;
_space_group_IT_number 2
_symmetry_cell_setting triclinic
_symmetry_space_group_name_Hall '-P 1'
_symmetry_space_group_name_H-M 'P -1'
_atom_sites_solution_hydrogens geom
_atom_sites_solution_primary direct
_atom_sites_solution_secondary difmap
_audit_creation_method SHELXL-97
_cell_angle_alpha 81.8840(10)
_cell_angle_beta 88.3180(10)
_cell_angle_gamma 66.1480(10)
_cell_formula_units_Z 2
_cell_length_a 9.8197(4)
_cell_length_b 10.9602(5)
_cell_length_c 19.5248(8)
_cell_measurement_temperature 293(2)
_cell_volume 1901.76(14)
_computing_cell_refinement 'Bruker SMART'
_computing_data_collection 'Bruker SMART'
_computing_data_reduction 'Bruker SHELXTL'
_computing_molecular_graphics 'Bruker SHELXTL'
_computing_publication_material 'Bruker SHELXTL'
_computing_structure_refinement 'SHELXL-97 (Sheldrick, 1997)'
_computing_structure_solution 'SHELXS-97 (Sheldrick, 1990)'
_diffrn_ambient_temperature 293(2)
_diffrn_measured_fraction_theta_full 0.887
_diffrn_measured_fraction_theta_max 0.887
_diffrn_measurement_device_type 'CCD area detector'
_diffrn_measurement_method 'phi and omega scans'
_diffrn_radiation_monochromator graphite
_diffrn_radiation_source 'fine-focus sealed tube'
_diffrn_radiation_type MoK\a
_diffrn_radiation_wavelength 0.71073
_diffrn_reflns_av_R_equivalents 0.0162
_diffrn_reflns_av_sigmaI/netI 0.0262
_diffrn_reflns_limit_h_max 13
_diffrn_reflns_limit_h_min -13
_diffrn_reflns_limit_k_max 11
_diffrn_reflns_limit_k_min -15
_diffrn_reflns_limit_l_max 28
_diffrn_reflns_limit_l_min -25
_diffrn_reflns_number 15606
_diffrn_reflns_theta_full 30.74
_diffrn_reflns_theta_max 30.74
_diffrn_reflns_theta_min 1.05
_exptl_absorpt_coefficient_mu 0.597
_exptl_absorpt_correction_type none
_exptl_crystal_density_diffrn 1.356
_exptl_crystal_F_000 796
_refine_diff_density_max 2.106
_refine_diff_density_min -0.763
_refine_diff_density_rms 0.094
_refine_ls_extinction_method none
_refine_ls_goodness_of_fit_ref 0.789
_refine_ls_hydrogen_treatment mixed
_refine_ls_matrix_type full
_refine_ls_number_parameters 470
_refine_ls_number_reflns 10509
_refine_ls_number_restraints 0
_refine_ls_restrained_S_all 0.789
_refine_ls_R_factor_all 0.0388
_refine_ls_R_factor_gt 0.0364
_refine_ls_shift/su_max 0.015
_refine_ls_shift/su_mean 0.000
_refine_ls_structure_factor_coef Fsqd
_refine_ls_weighting_details 'calc w=1/[\s^2^(Fo^2^)+(0.0765P)^2^+3.9216P] where P=(Fo^2^+2Fc^2^)/3'
_refine_ls_weighting_scheme calc
_refine_ls_wR_factor_gt 0.0961
_refine_ls_wR_factor_ref 0.1002
_reflns_number_gt 9977
_reflns_number_total 10509
_reflns_threshold_expression >2sigma(I)
_cod_data_source_file ja0270470_s2_1.cif
_cod_data_source_block 1
_cod_database_code 4115080

loop_
_symmetry_equiv_pos_as_xyz
'x, y, z'
'-x, -y, -z'

loop_
_atom_site_label
_atom_site_type_symbol
_atom_site_fract_x
_atom_site_fract_y
_atom_site_fract_z
_atom_site_U_iso_or_equiv
_atom_site_adp_type
_atom_site_occupancy
_atom_site_symmetry_multiplicity
_atom_site_calc_flag
_atom_site_refinement_flags
Ru1 Ru 0.162941(15) 0.854733(14) 0.202084(7) 0.01336(5) Uani 1 1 d .
Cl1 Cl 0.34046(5) 0.67495(5) 0.28332(3) 0.02029(9) Uani 1 1 d .
P2 P 0.06461(5) 0.98524(5) 0.28641(2) 0.01566(10) Uani 1 1 d .
P1 P 0.00135(5) 0.74625(5) 0.20573(2) 0.01519(9) Uani 1 1 d .
C16 C 0.0198(2) 0.9163(2) 0.37097(10) 0.0203(4) Uani 1 1 d .
C22 C -0.1064(2) 1.1385(2) 0.26595(11) 0.0189(4) Uani 1 1 d .
C28 C -0.0703(2) 0.6834(2) 0.28448(10) 0.0186(3) Uani 1 1 d .
C10 C 0.1985(2) 1.0562(2) 0.30620(10) 0.0194(4) Uani 1 1 d .
C1 C 0.2236(2) 0.85372(19) 0.08172(10) 0.0172(3) Uani 1 1 d .
C5 C 0.3524(2) 0.8417(2) 0.11947(10) 0.0185(3) Uani 1 1 d .
C27 C -0.1722(2) 1.1774(2) 0.19974(11) 0.0197(4) Uani 1 1 d .
H27 H -0.1325 1.1222 0.1658 0.024 Uiso 1 1 calc R
C34 C -0.1662(2) 0.8510(2) 0.15247(10) 0.0176(3) Uani 1 1 d .
C45 C 0.2245(2) 0.5295(2) 0.15166(11) 0.0226(4) Uani 1 1 d .
H45 H 0.2891 0.5666 0.1636 0.027 Uiso 1 1 calc R
C35 C -0.2821(2) 0.9542(2) 0.17989(11) 0.0205(4) Uani 1 1 d .
H35 H -0.2802 0.9601 0.2269 0.025 Uiso 1 1 calc R
C26 C -0.2971(3) 1.2986(2) 0.18374(13) 0.0271(4) Uani 1 1 d .
H26 H -0.3394 1.3237 0.1392 0.033 Uiso 1 1 calc R
C40 C 0.0744(2) 0.5899(2) 0.16587(11) 0.0201(4) Uani 1 1 d .
C36 C -0.4005(2) 1.0482(2) 0.13756(13) 0.0255(4) Uani 1 1 d .
H36 H -0.4771 1.1165 0.1563 0.031 Uiso 1 1 calc R
C33 C -0.2160(2) 0.6918(2) 0.28943(11) 0.0217(4) Uani 1 1 d .
H33 H -0.2847 0.7391 0.2533 0.026 Uiso 1 1 calc R
C39 C -0.1724(2) 0.8427(2) 0.08183(11) 0.0224(4) Uani 1 1 d .
H39 H -0.0969 0.7741 0.0628 0.027 Uiso 1 1 calc R
C3 C 0.1577(2) 1.03677(19) 0.14162(10) 0.0189(4) Uani 1 1 d .
H3 H 0.1047 1.1205 0.1557 0.023 Uiso 1 1 calc R
C23 C -0.1703(3) 1.2227(2) 0.31626(12) 0.0271(4) Uani 1 1 d .
H23 H -0.1286 1.1983 0.3609 0.033 Uiso 1 1 calc R
C29 C 0.0320(2) 0.6107(2) 0.33924(11) 0.0240(4) Uani 1 1 d .
H29 H 0.1292 0.6048 0.3369 0.029 Uiso 1 1 calc R
C44 C 0.2793(3) 0.4135(2) 0.11962(13) 0.0299(5) Uani 1 1 d .
H44 H 0.3802 0.3733 0.1106 0.036 Uiso 1 1 calc R
C9 C 0.2367(3) 0.7623(2) 0.03519(11) 0.0223(4) Uani 1 1 d .
H9 H 0.1537 0.7687 0.0107 0.027 Uiso 1 1 calc R
C41 C -0.0205(3) 0.5307(2) 0.14908(14) 0.0287(5) Uani 1 1 d .
H41 H -0.1206 0.5682 0.1599 0.034 Uiso 1 1 calc R
C8 C 0.3749(3) 0.6637(2) 0.02695(12) 0.0266(4) Uani 1 1 d .
H8 H 0.3856 0.6047 -0.0047 0.032 Uiso 1 1 calc R
C15 C 0.1651(3) 1.1942(2) 0.29310(12) 0.0254(4) Uani 1 1 d .
H15 H 0.0689 1.2548 0.2790 0.030 Uiso 1 1 calc R
C37 C -0.4041(3) 1.0399(2) 0.06736(13) 0.0292(5) Uani 1 1 d .
H37 H -0.4821 1.1033 0.0389 0.035 Uiso 1 1 calc R
C6 C 0.4917(2) 0.7353(2) 0.11223(12) 0.0243(4) Uani 1 1 d .
H6 H 0.5748 0.7235 0.1385 0.029 Uiso 1 1 calc R
C11 C 0.3448(2) 0.9675(2) 0.32718(12) 0.0244(4) Uani 1 1 d .
H11 H 0.3696 0.8752 0.3354 0.029 Uiso 1 1 calc R
C32 C -0.2590(3) 0.6296(2) 0.34820(12) 0.0274(4) Uani 1 1 d .
H32 H -0.3567 0.6372 0.3516 0.033 Uiso 1 1 calc R
C31 C -0.1563(3) 0.5567(3) 0.40160(12) 0.0307(5) Uani 1 1 d .
H31 H -0.1845 0.5139 0.4405 0.037 Uiso 1 1 calc R
C21 C -0.1264(3) 0.9294(3) 0.38328(12) 0.0277(4) Uani 1 1 d .
H21 H -0.1991 0.9722 0.3483 0.033 Uiso 1 1 calc R
C2 C 0.0986(2) 0.97163(19) 0.09937(10) 0.0177(3) Uani 1 1 d .
H2 H -0.0007 0.9995 0.0859 0.021 Uiso 1 1 calc R
C4 C 0.3102(2) 0.9532(2) 0.15860(11) 0.0197(4) Uani 1 1 d .
H4 H 0.3712 0.9677 0.1892 0.024 Uiso 1 1 calc R
C7 C 0.5013(3) 0.6497(2) 0.06545(12) 0.0284(5) Uani 1 1 d .
H7 H 0.5930 0.5810 0.0590 0.034 Uiso 1 1 calc R
C17 C 0.1274(3) 0.8488(3) 0.42385(12) 0.0282(4) Uani 1 1 d .
H17 H 0.2257 0.8375 0.4167 0.034 Uiso 1 1 calc R
C25 C -0.3580(3) 1.3816(2) 0.23370(15) 0.0318(5) Uani 1 1 d .
H25 H -0.4401 1.4629 0.2228 0.038 Uiso 1 1 calc R
C38 C -0.2912(3) 0.9369(3) 0.03991(12) 0.0271(4) Uani 1 1 d .
H38 H -0.2946 0.9306 -0.0070 0.032 Uiso 1 1 calc R
C12 C 0.4534(3) 1.0158(3) 0.33582(13) 0.0308(5) Uani 1 1 d .
H12 H 0.5494 0.9559 0.3506 0.037 Uiso 1 1 calc R
C24 C -0.2957(3) 1.3426(2) 0.30015(14) 0.0324(5) Uani 1 1 d .
H24 H -0.3379 1.3969 0.3342 0.039 Uiso 1 1 calc R
C30 C -0.0117(3) 0.5474(3) 0.39719(12) 0.0308(5) Uani 1 1 d .
H30 H 0.0569 0.4984 0.4332 0.037 Uiso 1 1 calc R
C19 C -0.0570(3) 0.8152(3) 0.49939(13) 0.0359(6) Uani 1 1 d .
H19 H -0.0826 0.7835 0.5424 0.043 Uiso 1 1 calc R
C18 C 0.0880(3) 0.7984(3) 0.48735(12) 0.0356(5) Uani 1 1 d .
H18 H 0.1607 0.7528 0.5221 0.043 Uiso 1 1 calc R
C43 C 0.1835(3) 0.3584(2) 0.10122(15) 0.0339(5) Uani 1 1 d .
H43 H 0.2195 0.2827 0.0787 0.041 Uiso 1 1 calc R
C20 C -0.1643(3) 0.8798(3) 0.44676(13) 0.0357(5) Uani 1 1 d .
H20 H -0.2621 0.8899 0.4541 0.043 Uiso 1 1 calc R
C42 C 0.0342(3) 0.4162(3) 0.11642(15) 0.0352(5) Uani 1 1 d .
H42 H -0.0297 0.3783 0.1047 0.042 Uiso 1 1 calc R
C14 C 0.2754(3) 1.2418(3) 0.30109(14) 0.0335(5) Uani 1 1 d .
H14 H 0.2521 1.3338 0.2920 0.040 Uiso 1 1 calc R
C13 C 0.4189(3) 1.1531(3) 0.32245(14) 0.0354(5) Uani 1 1 d .
H13 H 0.4917 1.1853 0.3278 0.042 Uiso 1 1 calc R
C46 C 0.4983(3) 0.4874(3) 0.46535(16) 0.0439(7) Uani 1 1 d .
H46A H 0.6012 0.4427 0.4527 0.053 Uiso 1 1 calc R
H46B H 0.4582 0.5747 0.4367 0.053 Uiso 1 1 calc R
C47 C 0.4176(4) 0.4086(5) 0.44324(17) 0.0560(9) Uani 1 1 d .
H47A H 0.3133 0.4510 0.4542 0.067 Uiso 1 1 calc R
H47B H 0.4234 0.4097 0.3935 0.067 Uiso 1 1 calc R
C48 C 0.4826(6) 0.2641(7) 0.4786(2) 0.0881(18) Uani 1 1 d .
H48A H 0.5801 0.2175 0.4616 0.132 Uiso 1 1 calc R
H48B H 0.4195 0.2205 0.4689 0.132 Uiso 1 1 calc R
H48C H 0.4894 0.2628 0.5276 0.132 Uiso 1 1 calc R

loop_
_atom_site_aniso_label
_atom_site_aniso_U_11
_atom_site_aniso_U_22
_atom_site_aniso_U_33
_atom_site_aniso_U_23
_atom_site_aniso_U_13
_atom_site_aniso_U_12
Ru1 0.01308(8) 0.01207(8) 0.01432(8) -0.00188(5) -0.00009(5) -0.00441(5)
Cl1 0.0174(2) 0.0176(2) 0.0216(2) 0.00001(16) -0.00351(16) -0.00335(16)
P2 0.0154(2) 0.0159(2) 0.0151(2) -0.00316(16) -0.00049(16) -0.00535(17)
P1 0.0154(2) 0.0138(2) 0.0160(2) -0.00104(16) -0.00095(16) -0.00582(17)
C16 0.0245(10) 0.0217(9) 0.0152(8) -0.0041(7) 0.0017(7) -0.0093(8)
C22 0.0168(8) 0.0166(8) 0.0223(9) -0.0059(7) 0.0007(7) -0.0047(7)
C28 0.0210(9) 0.0167(8) 0.0186(8) -0.0011(7) 0.0001(7) -0.0085(7)
C10 0.0214(9) 0.0225(9) 0.0172(8) -0.0063(7) 0.0003(7) -0.0107(7)
C1 0.0205(9) 0.0165(8) 0.0137(8) -0.0010(6) 0.0021(6) -0.0072(7)
C5 0.0200(9) 0.0183(9) 0.0169(8) -0.0027(7) 0.0036(7) -0.0077(7)
C27 0.0178(9) 0.0167(8) 0.0236(9) -0.0033(7) 0.0003(7) -0.0056(7)
C34 0.0171(8) 0.0177(8) 0.0184(8) 0.0017(7) -0.0033(6) -0.0087(7)
C45 0.0228(10) 0.0170(9) 0.0267(10) -0.0014(7) 0.0000(8) -0.0071(7)
C35 0.0193(9) 0.0182(9) 0.0238(9) -0.0012(7) -0.0030(7) -0.0077(7)
C26 0.0218(10) 0.0213(10) 0.0324(11) -0.0004(8) -0.0042(8) -0.0034(8)
C40 0.0225(9) 0.0157(8) 0.0218(9) -0.0025(7) 0.0005(7) -0.0075(7)
C36 0.0184(9) 0.0184(9) 0.0381(12) 0.0021(8) -0.0059(8) -0.0075(7)
C33 0.0220(9) 0.0225(9) 0.0217(9) 0.0006(7) -0.0010(7) -0.0111(8)
C39 0.0215(9) 0.0292(10) 0.0194(9) -0.0006(8) -0.0018(7) -0.0141(8)
C3 0.0232(9) 0.0140(8) 0.0195(9) -0.0026(7) 0.0043(7) -0.0078(7)
C23 0.0258(10) 0.0272(11) 0.0276(11) -0.0128(9) 0.0038(8) -0.0073(9)
C29 0.0229(10) 0.0263(10) 0.0227(10) 0.0024(8) -0.0030(8) -0.0113(8)
C44 0.0302(11) 0.0177(9) 0.0383(12) -0.0060(9) 0.0074(9) -0.0060(8)
C9 0.0280(10) 0.0219(9) 0.0177(9) -0.0032(7) 0.0010(7) -0.0107(8)
C41 0.0254(10) 0.0230(10) 0.0412(13) -0.0095(9) 0.0019(9) -0.0118(8)
C8 0.0355(12) 0.0199(9) 0.0240(10) -0.0081(8) 0.0060(9) -0.0095(9)
C15 0.0283(11) 0.0239(10) 0.0258(10) -0.0048(8) -0.0001(8) -0.0119(8)
C37 0.0258(10) 0.0272(11) 0.0354(12) 0.0131(9) -0.0131(9) -0.0163(9)
C6 0.0199(9) 0.0238(10) 0.0255(10) -0.0028(8) 0.0021(7) -0.0052(8)
C11 0.0228(10) 0.0260(10) 0.0268(10) -0.0068(8) -0.0011(8) -0.0112(8)
C32 0.0251(10) 0.0318(11) 0.0286(11) 0.0005(9) 0.0023(8) -0.0165(9)
C31 0.0378(13) 0.0349(12) 0.0226(10) 0.0048(9) 0.0010(9) -0.0208(10)
C21 0.0274(11) 0.0373(12) 0.0213(10) -0.0024(9) -0.0001(8) -0.0167(9)
C2 0.0182(8) 0.0152(8) 0.0177(8) 0.0004(6) 0.0003(7) -0.0055(7)
C4 0.0211(9) 0.0202(9) 0.0213(9) -0.0046(7) 0.0045(7) -0.0117(7)
C7 0.0265(11) 0.0217(10) 0.0297(11) -0.0052(8) 0.0058(8) -0.0021(8)
C17 0.0256(10) 0.0346(12) 0.0212(10) -0.0010(9) -0.0014(8) -0.0097(9)
C25 0.0207(10) 0.0197(10) 0.0486(15) -0.0064(10) 0.0023(9) -0.0013(8)
C38 0.0292(11) 0.0362(12) 0.0209(10) 0.0071(8) -0.0080(8) -0.0214(10)
C12 0.0237(10) 0.0380(13) 0.0352(12) -0.0101(10) -0.0010(9) -0.0154(10)
C24 0.0288(11) 0.0241(11) 0.0436(14) -0.0172(10) 0.0090(10) -0.0063(9)
C30 0.0331(12) 0.0343(12) 0.0237(10) 0.0077(9) -0.0052(9) -0.0158(10)
C19 0.0499(15) 0.0415(14) 0.0201(10) -0.0006(9) 0.0055(10) -0.0239(12)
C18 0.0408(14) 0.0417(14) 0.0193(10) 0.0036(9) -0.0029(9) -0.0138(11)
C43 0.0422(14) 0.0188(10) 0.0438(14) -0.0130(10) 0.0084(11) -0.0130(10)
C20 0.0364(13) 0.0487(15) 0.0284(12) -0.0039(11) 0.0067(10) -0.0245(12)
C42 0.0377(13) 0.0259(11) 0.0499(15) -0.0151(11) 0.0021(11) -0.0179(10)
C14 0.0410(14) 0.0293(12) 0.0390(13) -0.0069(10) 0.0008(10) -0.0225(11)
C13 0.0370(13) 0.0444(14) 0.0386(13) -0.0117(11) 0.0014(10) -0.0288(12)
C46 0.0346(14) 0.0486(17) 0.0446(16) -0.0100(13) -0.0021(12) -0.0116(12)
C47 0.0405(16) 0.100(3) 0.0368(15) -0.0173(17) 0.0150(13) -0.0365(18)
C48 0.101(4) 0.175(6) 0.0394(19) -0.029(3) 0.010(2) -0.104(4)

loop_
_atom_type_symbol
_atom_type_description
_atom_type_scat_dispersion_real
_atom_type_scat_dispersion_imag
_atom_type_scat_source
C C 0.0033 0.0016 'International Tables Vol C Tables 4.2.6.8 and 6.1.1.4'
H H 0.0000 0.0000 'International Tables Vol C Tables 4.2.6.8 and 6.1.1.4'
P P 0.1023 0.0942 'International Tables Vol C Tables 4.2.6.8 and 6.1.1.4'
Cl Cl 0.1484 0.1585 'International Tables Vol C Tables 4.2.6.8 and 6.1.1.4'
Ru Ru -1.2594 0.8363 'International Tables Vol C Tables 4.2.6.8 and 6.1.1.4'

loop_
_geom_angle_atom_site_label_1
_geom_angle_atom_site_label_2
_geom_angle_atom_site_label_3
_geom_angle
_geom_angle_site_symmetry_1
C3 Ru1 C2 38.64(7) .
C3 Ru1 C4 37.99(8) .
C2 Ru1 C4 64.02(8) .
C3 Ru1 P2 85.22(5) .
C2 Ru1 P2 111.41(5) .
C4 Ru1 P2 97.56(5) .
C3 Ru1 P1 132.01(6) .
C2 Ru1 P1 98.38(5) .
C4 Ru1 P1 159.30(6) .
P2 Ru1 P1 99.205(18) .
C3 Ru1 C5 60.59(7) .
C2 Ru1 C5 60.88(7) .
C4 Ru1 C5 36.18(7) .
P2 Ru1 C5 133.52(5) .
P1 Ru1 C5 126.83(5) .
C3 Ru1 C1 60.84(7) .
C2 Ru1 C1 36.52(7) .
C4 Ru1 C1 60.51(7) .
P2 Ru1 C1 145.37(5) .
P1 Ru1 C1 98.95(5) .
C5 Ru1 C1 34.68(7) .
C3 Ru1 Cl1 135.39(6) .
C2 Ru1 Cl1 151.88(5) .
C4 Ru1 Cl1 98.98(6) .
P2 Ru1 Cl1 92.187(18) .
P1 Ru1 Cl1 92.423(17) .
C5 Ru1 Cl1 91.93(5) .
C1 Ru1 Cl1 116.21(5) .
C16 P2 C22 100.57(10) .
C16 P2 C10 104.86(9) .
C22 P2 C10 101.52(9) .
C16 P2 Ru1 121.80(7) .
C22 P2 Ru1 118.37(7) .
C10 P2 Ru1 107.29(7) .
C34 P1 C28 103.87(9) .
C34 P1 C40 102.40(9) .
C28 P1 C40 98.17(9) .
C34 P1 Ru1 109.99(6) .
C28 P1 Ru1 125.58(7) .
C40 P1 Ru1 114.00(7) .
C21 C16 C17 118.3(2) .
C21 C16 P2 119.58(16) .
C17 C16 P2 122.15(17) .
C27 C22 C23 118.28(19) .
C27 C22 P2 121.35(15) .
C23 C22 P2 120.31(16) .
C33 C28 C29 118.96(19) .
C33 C28 P1 123.32(15) .
C29 C28 P1 117.34(16) .
C15 C10 C11 118.32(19) .
C15 C10 P2 122.44(16) .
C11 C10 P2 118.78(16) .
C9 C1 C5 120.06(18) .
C9 C1 C2 132.35(19) .
C5 C1 C2 107.52(17) .
C9 C1 Ru1 132.38(14) .
C5 C1 Ru1 72.33(11) .
C2 C1 Ru1 63.22(10) .
C6 C5 C1 120.09(18) .
C6 C5 C4 131.31(19) .
C1 C5 C4 108.56(17) .
C6 C5 Ru1 129.98(15) .
C1 C5 Ru1 72.99(11) .
C4 C5 Ru1 64.96(10) .
C22 C27 C26 120.7(2) .
C35 C34 C39 118.71(19) .
C35 C34 P1 119.62(15) .
C39 C34 P1 121.06(16) .
C40 C45 C44 120.5(2) .
C36 C35 C34 120.7(2) .
C25 C26 C27 120.4(2) .
C45 C40 C41 118.93(19) .
C45 C40 P1 120.35(16) .
C41 C40 P1 120.72(16) .
C37 C36 C35 119.9(2) .
C32 C33 C28 120.5(2) .
C38 C39 C34 120.2(2) .
C4 C3 C2 109.32(17) .
C4 C3 Ru1 73.41(11) .
C2 C3 Ru1 71.76(11) .
C24 C23 C22 120.7(2) .
C30 C29 C28 120.0(2) .
C43 C44 C45 120.0(2) .
C8 C9 C1 118.4(2) .
C42 C41 C40 120.3(2) .
C9 C8 C7 121.6(2) .
C10 C15 C14 120.4(2) .
C38 C37 C36 119.8(2) .
C7 C6 C5 118.3(2) .
C12 C11 C10 120.9(2) .
C31 C32 C33 120.0(2) .
C32 C31 C30 120.1(2) .
C20 C21 C16 121.1(2) .
C3 C2 C1 106.88(17) .
C3 C2 Ru1 69.60(11) .
C1 C2 Ru1 80.26(11) .
C3 C4 C5 107.10(17) .
C3 C4 Ru1 68.60(11) .
C5 C4 Ru1 78.86(11) .
C6 C7 C8 121.4(2) .
C18 C17 C16 120.1(2) .
C26 C25 C24 119.5(2) .
C37 C38 C39 120.6(2) .
C13 C12 C11 120.3(2) .
C23 C24 C25 120.4(2) .
C31 C30 C29 120.5(2) .
C18 C19 C20 119.3(2) .
C19 C18 C17 121.0(2) .
C42 C43 C44 119.9(2) .
C21 C20 C19 120.2(2) .
C41 C42 C43 120.2(2) .
C13 C14 C15 120.5(2) .
C14 C13 C12 119.6(2) .
C46 C46 C47 123.1(4) 2_666
C48 C47 C46 111.7(3) .

loop_
_geom_bond_atom_site_label_1
_geom_bond_atom_site_label_2
_geom_bond_distance
_geom_bond_site_symmetry_2
Ru1 C3 2.1523(19) .
Ru1 C2 2.1810(19) .
Ru1 C4 2.2155(19) .
Ru1 P2 2.2681(5) .
Ru1 P1 2.3306(5) .
Ru1 C5 2.3992(19) .
Ru1 C1 2.4078(19) .
Ru1 Cl1 2.4370(5) .
P2 C16 1.834(2) .
P2 C22 1.836(2) .
P2 C10 1.850(2) .
P1 C34 1.828(2) .
P1 C28 1.834(2) .
P1 C40 1.846(2) .
C16 C21 1.400(3) .
C16 C17 1.395(3) .
C22 C27 1.393(3) .
C22 C23 1.401(3) .
C28 C33 1.398(3) .
C28 C29 1.401(3) .
C10 C15 1.399(3) .
C10 C11 1.404(3) .
C1 C9 1.411(3) .
C1 C5 1.433(3) .
C1 C2 1.454(3) .
C5 C6 1.413(3) .
C5 C4 1.444(3) .
C27 C26 1.398(3) .
C34 C35 1.398(3) .
C34 C39 1.400(3) .
C45 C40 1.388(3) .
C45 C44 1.396(3) .
C35 C36 1.395(3) .
C26 C25 1.383(4) .
C40 C41 1.402(3) .
C36 C37 1.389(4) .
C33 C32 1.394(3) .
C39 C38 1.393(3) .
C3 C4 1.423(3) .
C3 C2 1.434(3) .
C23 C24 1.393(3) .
C29 C30 1.392(3) .
C44 C43 1.385(4) .
C9 C8 1.373(3) .
C41 C42 1.389(3) .
C8 C7 1.414(3) .
C15 C14 1.400(3) .
C37 C38 1.383(4) .
C6 C7 1.374(3) .
C11 C12 1.391(3) .
C32 C31 1.385(3) .
C31 C30 1.383(3) .
C21 C20 1.385(3) .
C17 C18 1.394(3) .
C25 C24 1.385(4) .
C12 C13 1.390(4) .
C19 C18 1.377(4) .
C19 C20 1.387(4) .
C43 C42 1.384(4) .
C14 C13 1.384(4) .
C46 C46 1.423(6) 2_666
C46 C47 1.497(5) .
C47 C48 1.513(7) .
